data_4337867
loop_
_publ_author_name
'Yamashina, Yukari'
'Kataoka, Yasutaka'
'Ura, Yasuyuki'

_publ_section_title
;
 Tiara-like Octanuclear Palladium(II) and Platinum(II) Thiolates and Their
 Inclusion Complexes with Dihalo- or Iodoalkanes.
;
_journal_issue 7
_journal_name_full 'Inorganic chemistry'
_journal_page_first 3558
_journal_paper_doi 10.1021/ic403050c
_journal_volume 53
_journal_year 2014
_chemical_formula_moiety 'C48 H80 O32 Pd8 S16'
_chemical_formula_sum 'C48 H80 O32 Pd8 S16'
_chemical_formula_weight 2533.28
_chemical_melting_point 416.5(5)
_chemical_name_systematic
;
 ?
;
_space_group_crystal_system orthorhombic
_space_group_IT_number 43
_space_group_name_Hall 'F 2 -2d'
_space_group_name_H-M_alt 'F d d 2'
_symmetry_space_group_name_Hall 'F 2 -2d'
_symmetry_space_group_name_H-M 'F d d 2'
_atom_sites_solution_hydrogens geom
_atom_sites_solution_primary direct
_atom_sites_solution_secondary difmap
_audit_creation_method SHELXL-2013
_cell_angle_alpha 90
_cell_angle_beta 90
_cell_angle_gamma 90
_cell_formula_units_Z 16
_cell_length_a 44.2046(9)
_cell_length_b 58.0184(14)
_cell_length_c 13.2016(2)
_cell_measurement_reflns_used 91574
_cell_measurement_temperature 153(2)
_cell_measurement_theta_max 27.500
_cell_measurement_theta_min 2.715
_cell_volume 33857.9(12)
_computing_cell_refinement 'CrystalClear (Rigaku Inc., 2008)'
_computing_data_collection 'CrystalClear (Rigaku Inc., 2008)'
_computing_data_reduction 'CrystalClear (Rigaku Inc., 2008)'
_computing_molecular_graphics 'ChemBio3D Ultra 11.0.1'
_computing_publication_material 'ChemBio3D Ultra 11.0.1'
_computing_structure_refinement 'SHELXL-2013 (Sheldrick, 2013)'
_computing_structure_solution 'SHELXS-97 (Sheldrick, 1990)'
_diffrn_ambient_temperature 153(2)
_diffrn_measured_fraction_theta_full 0.992
_diffrn_measured_fraction_theta_max 0.989
_diffrn_measurement_device_type 'Rigaku Saturn724+ (4x4 bin mode)'
_diffrn_measurement_method 'phi and omega scans'
_diffrn_radiation_type MoK\a
_diffrn_radiation_wavelength 0.71075
_diffrn_reflns_av_R_equivalents 0.0419
_diffrn_reflns_av_unetI/netI 0.0316
_diffrn_reflns_Laue_measured_fraction_full 0.992
_diffrn_reflns_Laue_measured_fraction_max 0.989
_diffrn_reflns_limit_h_max 57
_diffrn_reflns_limit_h_min -56
_diffrn_reflns_limit_k_max 73
_diffrn_reflns_limit_k_min -72
_diffrn_reflns_limit_l_max 17
_diffrn_reflns_limit_l_min -17
_diffrn_reflns_number 91574
_diffrn_reflns_point_group_measured_fraction_full 0.992
_diffrn_reflns_point_group_measured_fraction_max 0.985
_diffrn_reflns_theta_full 25.242
_diffrn_reflns_theta_max 27.500
_diffrn_reflns_theta_min 2.715
_diffrn_source 'Rotating Anode'
_exptl_absorpt_coefficient_mu 2.128
_exptl_absorpt_correction_T_max 0.815
_exptl_absorpt_correction_T_min 0.741
_exptl_absorpt_correction_type multi-scan
_exptl_absorpt_process_details 'REQAB (Rigaku, 1998)'
_exptl_crystal_colour yellow
_exptl_crystal_density_diffrn 1.988
_exptl_crystal_density_method 'not measured'
_exptl_crystal_description block
_exptl_crystal_F_000 19968
_exptl_crystal_size_max 0.150
_exptl_crystal_size_mid 0.120
_exptl_crystal_size_min 0.100
_refine_diff_density_max 1.302
_refine_diff_density_min -0.843
_refine_diff_density_rms 0.114
_refine_ls_abs_structure_details
;
 Flack x determined using 7600 quotients [(I+)-(I-)]/[(I+)+(I-)]
 (Parsons and Flack (2004), Acta Cryst. A60, s61).
;
_refine_ls_abs_structure_Flack 0.011(9)
_refine_ls_extinction_method none
_refine_ls_goodness_of_fit_ref 1.082
_refine_ls_hydrogen_treatment constr
_refine_ls_matrix_type full
_refine_ls_number_parameters 923
_refine_ls_number_reflns 19166
_refine_ls_number_restraints 182
_refine_ls_restrained_S_all 1.093
_refine_ls_R_factor_all 0.0437
_refine_ls_R_factor_gt 0.0396
_refine_ls_shift/su_max 0.002
_refine_ls_shift/su_mean 0.000
_refine_ls_structure_factor_coef Fsqd
_refine_ls_weighting_details 'w=1/[\s^2^(Fo^2^)+(0.0615P)^2^+30.3333P] where P=(Fo^2^+2Fc^2^)/3'
_refine_ls_weighting_scheme calc
_refine_ls_wR_factor_gt 0.1021
_refine_ls_wR_factor_ref 0.1075
_reflns_Friedel_coverage 0.908
_reflns_Friedel_fraction_full 0.991
_reflns_Friedel_fraction_max 0.980
_reflns_number_gt 17566
_reflns_number_total 19166
_reflns_threshold_expression 'I > 2\s(I)'
_cod_data_source_file ic403050c_si_002.cif
_cod_data_source_block complex1
_cod_depositor_comments
;
The following automatic conversions were performed:

'_chemical_melting_point' value '416-417' was changed to '416.5(5)' -
the average value was taken and precision was
estimated.

'_exptl_absorpt_correction_type' value 'Multi-scan'
changed to 'multi-scan' according to
/usr/data/users/saulius/automatic-downloads/rss-feeds/ACS/lib/dictionaries/cif_core.dic
dictionary named 'cif_core.dic' version 2.4.2 from 2011-04-26.

Automatic conversion script
Id: cif_fix_values 2281 2013-09-26 08:29:07Z andrius 

 Adding full bibliography for 4337867--4337876.cif.
;
_cod_database_code 4337867
_shelx_space_group_comment
;
The symmetry employed for this shelxl refinement is uniquely defined
by the following loop, which should always be used as a source of
symmetry information in preference to the above space-group names.
They are only intended as comments.
;
_shelx_estimated_absorpt_t_min 0.741
_shelx_estimated_absorpt_t_max 0.815
_shelxl_version_number 2013-4

loop_
_space_group_symop_operation_xyz
'x, y, z'
'-x, -y, z'
'-x+1/4, y+1/4, z+1/4'
'x+1/4, -y+1/4, z+1/4'
'x, y+1/2, z+1/2'
'-x, -y+1/2, z+1/2'
'-x+1/4, y+3/4, z+3/4'
'x+1/4, -y+3/4, z+3/4'
'x+1/2, y, z+1/2'
'-x+1/2, -y, z+1/2'
'-x+3/4, y+1/4, z+3/4'
'x+3/4, -y+1/4, z+3/4'
'x+1/2, y+1/2, z'
'-x+1/2, -y+1/2, z'
'-x+3/4, y+3/4, z+1/4'
'x+3/4, -y+3/4, z+1/4'

loop_
_atom_site_label
_atom_site_type_symbol
_atom_site_fract_x
_atom_site_fract_y
_atom_site_fract_z
_atom_site_U_iso_or_equiv
_atom_site_adp_type
_atom_site_occupancy
_atom_site_site_symmetry_order
_atom_site_calc_flag
_atom_site_refinement_flags_posn
_atom_site_refinement_flags_adp
_atom_site_refinement_flags_occupancy
_atom_site_disorder_assembly
_atom_site_disorder_group
Pd1 Pd -0.12198(2) 0.28389(2) -0.93812(5) 0.04474(15) Uani 1 1 d . . . . .
Pd2 Pd -0.12368(2) 0.25370(2) -0.72863(5) 0.04377(15) Uani 1 1 d . . . . .
Pd3 Pd -0.12985(2) 0.20022(2) -0.65931(5) 0.03939(14) Uani 1 1 d . . . . .
Pd4 Pd -0.13310(2) 0.15047(2) -0.77160(5) 0.03925(14) Uani 1 1 d . . . . .
Pd5 Pd -0.13242(2) 0.13456(2) -1.00379(5) 0.04243(15) Uani 1 1 d . . . . .
Pd6 Pd -0.13033(2) 0.16403(2) -1.21148(5) 0.04144(14) Uani 1 1 d . . . . .
Pd7 Pd -0.12764(2) 0.21813(2) -1.27774(5) 0.04017(14) Uani 1 1 d . . . . .
Pd8 Pd -0.12401(2) 0.26810(2) -1.16551(5) 0.04033(14) Uani 1 1 d . . . . .
S1 S -0.15379(5) 0.28186(4) -0.79945(18) 0.0511(5) Uani 1 1 d . . . . .
S2 S -0.08634(5) 0.27331(4) -0.81932(18) 0.0499(5) Uani 1 1 d . . . . .
S3 S -0.16223(5) 0.23164(3) -0.65677(17) 0.0451(4) Uani 1 1 d . . . . .
S4 S -0.09328(5) 0.22849(3) -0.63893(17) 0.0461(5) Uani 1 1 d . . . . .
S5 S -0.16608(4) 0.17120(3) -0.67076(16) 0.0435(4) Uani 1 1 d . . . . .
S6 S -0.09660(5) 0.16972(3) -0.67667(16) 0.0436(4) Uani 1 1 d . . . . .
S7 S -0.16931(5) 0.13411(3) -0.87784(16) 0.0435(4) Uani 1 1 d . . . . .
S8 S -0.10000(5) 0.12855(4) -0.86780(16) 0.0461(5) Uani 1 1 d . . . . .
S9 S -0.16439(5) 0.13813(4) -1.14208(16) 0.0473(5) Uani 1 1 d . . . . .
S10 S -0.09533(5) 0.14145(4) -1.12525(17) 0.0505(5) Uani 1 1 d . . . . .
S11 S -0.16555(5) 0.19015(3) -1.27620(16) 0.0442(4) Uani 1 1 d . . . . .
S12 S -0.09634(5) 0.18657(3) -1.29995(16) 0.0465(5) Uani 1 1 d . . . . .
S13 S -0.15844(10) 0.25150(8) -1.2792(4) 0.0379(10) Uiso 0.5 1 d . . P A 2
C1 C -0.1889(2) 0.26878(18) -0.8353(10) 0.071(3) Uani 1 1 d . . . . .
H1A H -0.1849 0.2554 -0.8797 0.085 Uiso 1 1 calc R U . . .
H1B H -0.1994 0.2631 -0.7739 0.085 Uiso 1 1 calc R U . . .
C2 C -0.20889(19) 0.28525(14) -0.8893(7) 0.054(2) Uani 1 1 d D . . . .
C3 C -0.2508(3) 0.2877(2) -1.0019(10) 0.092(4) Uani 1 1 d D . . . .
H3A H -0.2639 0.2775 -1.0419 0.139 Uiso 1 1 calc R U . . .
H3B H -0.2406 0.2986 -1.0470 0.139 Uiso 1 1 calc R U . . .
H3C H -0.2631 0.2962 -0.9525 0.139 Uiso 1 1 calc R U . . .
C4 C -0.0795(2) 0.30008(16) -0.7485(7) 0.057(2) Uani 1 1 d . . . . .
H4A H -0.0702 0.3116 -0.7943 0.069 Uiso 1 1 calc R U . . .
H4B H -0.0990 0.3064 -0.7246 0.069 Uiso 1 1 calc R U . . .
C5 C -0.0593(3) 0.29642(19) -0.6603(8) 0.075(3) Uani 1 1 d D . . . .
C6 C -0.0242(3) 0.2701(3) -0.5814(8) 0.101(5) Uani 1 1 d D . . . .
H6A H -0.0144 0.2554 -0.5977 0.151 Uiso 1 1 calc R U . . .
H6B H -0.0357 0.2684 -0.5185 0.151 Uiso 1 1 calc R U . . .
H6C H -0.0087 0.2820 -0.5727 0.151 Uiso 1 1 calc R U . . .
C7 C -0.1622(2) 0.24026(16) -0.5241(7) 0.054(2) Uani 1 1 d . . . . .
H7A H -0.1780 0.2318 -0.4865 0.065 Uiso 1 1 calc R U . . .
H7B H -0.1423 0.2368 -0.4929 0.065 Uiso 1 1 calc R U . . .
C8 C -0.16833(17) 0.26577(14) -0.5201(7) 0.053(2) Uani 1 1 d D . . . .
C9 C -0.1472(3) 0.30278(14) -0.5235(10) 0.080(3) Uani 1 1 d D . . . .
H9A H -0.1275 0.3104 -0.5192 0.119 Uiso 1 1 calc R U . . .
H9B H -0.1601 0.3081 -0.4678 0.119 Uiso 1 1 calc R U . . .
H9C H -0.1568 0.3066 -0.5883 0.119 Uiso 1 1 calc R U . . .
C10 C -0.0616(2) 0.22086(16) -0.7186(9) 0.061(2) Uani 1 1 d . . . . .
H10A H -0.0690 0.2129 -0.7802 0.073 Uiso 1 1 calc R U . . .
H10B H -0.0508 0.2350 -0.7400 0.073 Uiso 1 1 calc R U . . .
C11 C -0.0398(2) 0.20516(16) -0.6620(7) 0.061(2) Uani 1 1 d D . . . .
C12 C -0.0038(2) 0.17588(18) -0.6812(11) 0.085(4) Uani 1 1 d D . . . .
H12A H 0.0066 0.1672 -0.7346 0.127 Uiso 1 1 calc R U . . .
H12B H -0.0151 0.1652 -0.6379 0.127 Uiso 1 1 calc R U . . .
H12C H 0.0112 0.1841 -0.6403 0.127 Uiso 1 1 calc R U . . .
C13 C -0.1974(2) 0.18090(15) -0.7501(8) 0.059(2) Uani 1 1 d D . . . .
H13A H -0.1892 0.1888 -0.8106 0.071 Uiso 1 1 calc R U . . .
H13B H -0.2090 0.1673 -0.7735 0.071 Uiso 1 1 calc R U . . .
C14 C -0.2182(2) 0.19696(18) -0.6951(10) 0.071(3) Uani 1 1 d D . . . .
C15 C -0.2459(5) 0.2304(3) -0.6934(17) 0.097(7) Uiso 0.6 1 d D . P B 1
H53 H -0.2547 0.2415 -0.7410 0.145 Uiso 0.6 1 calc R U P B 1
H54 H -0.2315 0.2383 -0.6491 0.145 Uiso 0.6 1 calc R U P B 1
H55 H -0.2621 0.2236 -0.6522 0.145 Uiso 0.6 1 calc R U P B 1
C16 C -0.2460(5) 0.2095(5) -0.568(2) 0.085(9) Uiso 0.4 1 d D . P C 2
H56 H -0.2481 0.2085 -0.4944 0.128 Uiso 0.4 1 calc R U P C 2
H57 H -0.2645 0.2039 -0.6005 0.128 Uiso 0.4 1 calc R U P C 2
H58 H -0.2424 0.2256 -0.5878 0.128 Uiso 0.4 1 calc R U P C 2
C17 C -0.0974(2) 0.15612(14) -0.5519(6) 0.0488(19) Uani 1 1 d . . . . .
H17A H -0.0848 0.1650 -0.5039 0.059 Uiso 1 1 calc R U . . .
H17B H -0.1184 0.1558 -0.5257 0.059 Uiso 1 1 calc R U . . .
C18 C -0.08551(18) 0.13215(15) -0.5612(8) 0.060(2) Uani 1 1 d D . . . .
C19 C -0.0999(3) 0.09291(16) -0.5816(12) 0.089(4) Uani 1 1 d D . . . .
H19A H -0.1184 0.0836 -0.5809 0.134 Uiso 1 1 calc R U . . .
H19B H -0.0862 0.0874 -0.5286 0.134 Uiso 1 1 calc R U . . .
H19C H -0.0901 0.0915 -0.6478 0.134 Uiso 1 1 calc R U . . .
C20 C -0.1720(2) 0.10430(15) -0.8374(6) 0.054(2) Uani 1 1 d D . . . .
H20A H -0.1833 0.0954 -0.8889 0.065 Uiso 1 1 calc R U . . .
H20B H -0.1515 0.0977 -0.8320 0.065 Uiso 1 1 calc R U . . .
C21 C -0.18777(17) 0.10226(14) -0.7370(6) 0.0488(19) Uani 1 1 d D . . . .
C23 C -0.0661(2) 0.14640(19) -0.8873(9) 0.065(3) Uani 1 1 d . . . . .
H23A H -0.0720 0.1608 -0.9222 0.077 Uiso 1 1 calc R U . . .
H23B H -0.0574 0.1506 -0.8207 0.077 Uiso 1 1 calc R U . . .
C24 C -0.0428(2) 0.13439(15) -0.9481(8) 0.064(3) Uani 1 1 d D . . . .
C25 C 0.0002(2) 0.1406(3) -1.0489(11) 0.098(4) Uani 1 1 d D . . . .
H25A H 0.0132 0.1532 -1.0725 0.147 Uiso 1 1 calc R U . . .
H25B H -0.0087 0.1327 -1.1074 0.147 Uiso 1 1 calc R U . . .
H25C H 0.0122 0.1297 -1.0093 0.147 Uiso 1 1 calc R U . . .
C26 C -0.1983(2) 0.15382(16) -1.1092(8) 0.060(2) Uani 1 1 d D . . . .
H26A H -0.1926 0.1676 -1.0694 0.071 Uiso 1 1 calc R U . . .
H26B H -0.2083 0.1592 -1.1722 0.071 Uiso 1 1 calc R U . . .
C27 C -0.22039(18) 0.13972(13) -1.0492(7) 0.055(2) Uani 1 1 d D . . . .
C28 C -0.2607(2) 0.14271(19) -0.9327(9) 0.073(3) Uani 1 1 d D . . . .
H28A H -0.2719 0.1545 -0.8952 0.110 Uiso 1 1 calc R U . . .
H28B H -0.2512 0.1320 -0.8848 0.110 Uiso 1 1 calc R U . . .
H28C H -0.2747 0.1342 -0.9766 0.110 Uiso 1 1 calc R U . . .
C29 C -0.0912(3) 0.11503(17) -1.1960(9) 0.068(3) Uani 1 1 d . . . . .
H29A H -0.0891 0.1020 -1.1482 0.082 Uiso 1 1 calc R U . . .
H29B H -0.1097 0.1124 -1.2368 0.082 Uiso 1 1 calc R U . . .
C30 C -0.0645(2) 0.11565(14) -1.2641(9) 0.075(3) Uani 1 1 d D . . . .
C32 C -0.1711(2) 0.18110(14) -1.4059(6) 0.053(2) Uani 1 1 d D . . . .
H32A H -0.1854 0.1916 -1.4402 0.063 Uiso 1 1 calc R U . . .
H32B H -0.1516 0.1816 -1.4427 0.063 Uiso 1 1 calc R U . . .
C33 C -0.1835(2) 0.15684(16) -1.4067(7) 0.060(2) Uani 1 1 d D . . . .
C34 C -0.1714(3) 0.11759(17) -1.4203(9) 0.090(4) Uani 1 1 d D . . . .
H34A H -0.1541 0.1075 -1.4343 0.135 Uiso 1 1 calc R U . . .
H34B H -0.1872 0.1149 -1.4707 0.135 Uiso 1 1 calc R U . . .
H34C H -0.1793 0.1143 -1.3525 0.135 Uiso 1 1 calc R U . . .
C35 C -0.0614(2) 0.18934(17) -1.2295(8) 0.062(2) Uani 1 1 d . . . . .
H35A H -0.0508 0.1743 -1.2324 0.074 Uiso 1 1 calc R U . . .
H35B H -0.0485 0.2007 -1.2654 0.074 Uiso 1 1 calc R U . . .
C36 C -0.0630(2) 0.19626(19) -1.1242(9) 0.069(3) Uani 1 1 d D . . . .
C38 C -0.1881(5) 0.2379(4) -1.1543(14) 0.068(5) Uiso 0.5 1 d D . P A 1
H83 H -0.1987 0.2515 -1.1264 0.082 Uiso 0.5 1 calc R U P A 1
H84 H -0.2034 0.2283 -1.1896 0.082 Uiso 0.5 1 calc R U P A 1
C39 C -0.1757(3) 0.2243(3) -1.0682(11) 0.048(4) Uiso 0.5 1 d D . P A 1
C40 C -0.1383(7) 0.2156(5) -0.948(2) 0.097(8) Uiso 0.5 1 d D . P A 1
H85 H -0.1206 0.2230 -0.9172 0.145 Uiso 0.5 1 calc R U P A 1
H86 H -0.1321 0.2015 -0.9827 0.145 Uiso 0.5 1 calc R U P A 1
H87 H -0.1530 0.2119 -0.8948 0.145 Uiso 0.5 1 calc R U P A 1
C41 C -0.1947(4) 0.2460(3) -1.2157(13) 0.051(4) Uiso 0.5 1 d D . P A 2
H88 H -0.1936 0.2315 -1.1765 0.061 Uiso 0.5 1 calc R U P A 2
H89 H -0.1994 0.2588 -1.1682 0.061 Uiso 0.5 1 calc R U P A 2
C42 C -0.2189(5) 0.2443(4) -1.2943(16) 0.078(6) Uiso 0.5 1 d D . P A 2
C44 C -0.0855(2) 0.26050(15) -1.3749(6) 0.0488(19) Uani 1 1 d . . . . .
H44A H -0.0734 0.2512 -1.4229 0.059 Uiso 1 1 calc R U . . .
H44B H -0.1056 0.2634 -1.4055 0.059 Uiso 1 1 calc R U . . .
C45 C -0.0698(2) 0.28315(16) -1.3524(8) 0.060(2) Uani 1 1 d D . . . .
C46 C -0.0807(6) 0.3236(3) -1.333(2) 0.074(7) Uiso 0.5 1 d D . P D 2
H77 H -0.0964 0.3344 -1.3552 0.111 Uiso 0.5 1 calc R U P D 2
H78 H -0.0610 0.3286 -1.3589 0.111 Uiso 0.5 1 calc R U P D 2
H79 H -0.0802 0.3231 -1.2589 0.111 Uiso 0.5 1 calc R U P D 2
C47 C -0.1602(2) 0.31635(15) -1.1074(8) 0.057(2) Uani 1 1 d . . . . .
H47A H -0.1720 0.3258 -1.0589 0.069 Uiso 1 1 calc R U . . .
H47B H -0.1395 0.3227 -1.1107 0.069 Uiso 1 1 calc R U . . .
C48 C -0.1744(2) 0.31766(15) -1.2087(7) 0.061(2) Uani 1 1 d D . . . .
C49 C -0.2196(4) 0.3129(2) -1.2996(10) 0.109(5) Uani 1 1 d D . . . .
H49A H -0.2405 0.3077 -1.2895 0.164 Uiso 1 1 calc R U . . .
H49B H -0.2098 0.3032 -1.3506 0.164 Uiso 1 1 calc R U . . .
H49C H -0.2196 0.3290 -1.3227 0.164 Uiso 1 1 calc R U . . .
C50 C -0.0560(2) 0.27197(16) -1.0568(8) 0.055(2) Uani 1 1 d . . . . .
H50A H -0.0623 0.2562 -1.0378 0.066 Uiso 1 1 calc R U . . .
H50B H -0.0453 0.2710 -1.1225 0.066 Uiso 1 1 calc R U . . .
C51 C -0.0345(2) 0.28066(14) -0.9790(8) 0.056(2) Uani 1 1 d D . . . .
C52 C 0.0058(2) 0.2710(2) -0.8709(8) 0.077(3) Uani 1 1 d D . . . .
H52A H 0.0181 0.2576 -0.8530 0.115 Uiso 1 1 calc R U . . .
H52B H -0.0046 0.2768 -0.8103 0.115 Uiso 1 1 calc R U . . .
H52C H 0.0188 0.2832 -0.8983 0.115 Uiso 1 1 calc R U . . .
O1 O -0.20848(17) 0.30588(12) -0.8809(6) 0.072(2) Uani 1 1 d D . . . .
O2 O -0.22818(15) 0.27386(12) -0.9486(6) 0.0697(18) Uani 1 1 d D . . . .
O3 O -0.0548(4) 0.3137(3) -0.6064(14) 0.091(5) Uiso 0.5 1 d D . P E 1
O4 O -0.0443(2) 0.27653(15) -0.6629(7) 0.090(3) Uani 1 1 d D . . . .
O5 O -0.19334(16) 0.27407(13) -0.5284(8) 0.088(3) Uani 1 1 d D . . . .
O6 O -0.14329(14) 0.27809(9) -0.5163(6) 0.0582(15) Uani 1 1 d D . . . .
O7 O -0.0403(3) 0.2021(2) -0.5691(8) 0.068(3) Uiso 0.6 1 d D . P F 1
O8 O -0.02453(14) 0.19240(11) -0.7270(6) 0.0684(19) Uani 1 1 d D . . . .
O9 O -0.22097(18) 0.19564(14) -0.6001(7) 0.084(2) Uani 1 1 d D . . . .
O10 O -0.23053(19) 0.21250(14) -0.7489(7) 0.083(2) Uani 1 1 d D . . . .
O12 O -0.10763(16) 0.11688(11) -0.5628(7) 0.072(2) Uani 1 1 d D . . . .
O13 O -0.17568(17) 0.09726(12) -0.6585(5) 0.0682(19) Uani 1 1 d D . . . .
O14 O -0.21703(14) 0.10670(13) -0.7468(6) 0.0698(19) Uani 1 1 d D . . . .
O15 O -0.04118(19) 0.11389(12) -0.9621(7) 0.083(2) Uani 1 1 d D . . . .
O16 O -0.02373(16) 0.14985(14) -0.9864(7) 0.086(2) Uani 1 1 d D . . . .
O17 O -0.22284(16) 0.11917(10) -1.0532(6) 0.0643(18) Uani 1 1 d D . . . .
O18 O -0.23755(14) 0.15362(10) -0.9943(6) 0.0625(17) Uani 1 1 d D . . . .
O21 O -0.20887(19) 0.15242(15) -1.3895(8) 0.095(3) Uani 1 1 d . . . . .
O22 O -0.16171(19) 0.14137(12) -1.4253(6) 0.072(2) Uani 1 1 d D . . . .
O25 O -0.1817(4) 0.2048(3) -1.0455(14) 0.094(5) Uiso 0.5 1 d D . P A 1
O26 O -0.1519(4) 0.2312(3) -1.0194(13) 0.091(5) Uiso 0.5 1 d D . P A 1
O27 O -0.2389(5) 0.2615(3) -1.2932(16) 0.114(6) Uiso 0.5 1 d D . P A 2
O28 O -0.2199(4) 0.2296(3) -1.3568(12) 0.076(4) Uiso 0.5 1 d . . P A 2
O29 O -0.04449(17) 0.28455(13) -1.3196(7) 0.081(2) Uani 1 1 d D . . . .
O30 O -0.0876(2) 0.30069(12) -1.3722(7) 0.087(2) Uani 1 1 d D . . . .
O31 O -0.1608(2) 0.32319(13) -1.2841(6) 0.084(2) Uani 1 1 d D . . . .
O32 O -0.20323(18) 0.31122(13) -1.2052(6) 0.077(2) Uani 1 1 d D . . . .
O33 O -0.03324(15) 0.30049(11) -0.9505(6) 0.0640(17) Uani 1 1 d D . . . .
O34 O -0.01635(14) 0.26446(12) -0.9462(5) 0.0620(17) Uani 1 1 d D . . . .
S14 S -0.16006(11) 0.24800(9) -1.2493(4) 0.0444(12) Uiso 0.5 1 d . . P A 1
S15 S -0.08966(5) 0.24525(3) -1.25463(16) 0.0446(4) Uani 1 1 d . . . . .
S16 S -0.15872(5) 0.28687(4) -1.06315(17) 0.0462(5) Uani 1 1 d . . . . .
S17 S -0.08926(5) 0.28929(3) -1.07327(17) 0.0449(4) Uani 1 1 d . . . . .
O35 O -0.0558(4) 0.0945(2) -1.2828(14) 0.061(4) Uiso 0.4 1 d D . P G 3
O36 O -0.0643(3) 0.09630(17) -1.3213(9) 0.062(3) Uiso 0.6 1 d D . P G 1
O37 O -0.0663(6) 0.3033(4) -0.5775(12) 0.117(7) Uiso 0.5 1 d D . P E 2
C53 C -0.0375(4) 0.0931(3) -1.3856(14) 0.066(4) Uiso 0.6 1 d D . P G 1
H59 H -0.0395 0.0786 -1.4233 0.100 Uiso 0.6 1 calc R U P G 1
H60 H -0.0194 0.0926 -1.3433 0.100 Uiso 0.6 1 calc R U P G 1
H61 H -0.0360 0.1059 -1.4335 0.100 Uiso 0.6 1 calc R U P G 1
C54 C -0.0277(5) 0.0919(5) -1.339(2) 0.073(7) Uiso 0.4 1 d D . P G 3
H62 H -0.0232 0.0755 -1.3481 0.110 Uiso 0.4 1 calc R U P G 3
H63 H -0.0112 0.0993 -1.3021 0.110 Uiso 0.4 1 calc R U P G 3
H64 H -0.0298 0.0992 -1.4060 0.110 Uiso 0.4 1 calc R U P G 3
C55 C -0.0705(6) 0.3222(3) -1.364(2) 0.079(7) Uiso 0.5 1 d D . P D 1
H80 H -0.0839 0.3353 -1.3786 0.119 Uiso 0.5 1 calc R U P D 1
H81 H -0.0538 0.3221 -1.4125 0.119 Uiso 0.5 1 calc R U P D 1
H82 H -0.0625 0.3238 -1.2951 0.119 Uiso 0.5 1 calc R U P D 1
O38 O -0.0304(5) 0.2107(4) -0.5802(11) 0.072(5) Uiso 0.4 1 d D . P F 2
O39 O -0.0832(4) 0.2067(3) -1.0841(15) 0.097(6) Uiso 0.5 1 d D . P H 3
O40 O -0.0861(3) 0.1945(3) -1.0720(11) 0.069(4) Uiso 0.5 1 d D . P H 1
O41 O -0.0631(4) 0.1268(4) -0.6092(18) 0.062(6) Uiso 0.3 1 d D . P I 2
O42 O -0.0585(2) 0.12724(19) -0.5550(9) 0.069(3) Uiso 0.7 1 d D . P I 3
C56 C -0.2291(8) 0.1085(7) -0.6441(14) 0.069(9) Uiso 0.35 1 d D . P J 3
H71 H -0.2508 0.1118 -0.6471 0.103 Uiso 0.35 1 calc R U P J 3
H72 H -0.2187 0.1210 -0.6081 0.103 Uiso 0.35 1 calc R U P J 3
H73 H -0.2258 0.0939 -0.6083 0.103 Uiso 0.35 1 calc R U P J 3
C57 C -0.2382(4) 0.1032(3) -0.6656(12) 0.066(4) Uiso 0.65 1 d D . P J 2
H74 H -0.2585 0.1074 -0.6883 0.100 Uiso 0.65 1 calc R U P J 2
H75 H -0.2324 0.1128 -0.6076 0.100 Uiso 0.65 1 calc R U P J 2
H76 H -0.2380 0.0869 -0.6455 0.100 Uiso 0.65 1 calc R U P J 2
C58 C -0.0350(4) 0.2043(3) -0.9734(12) 0.118(6) Uani 1 1 d . . . K 2
H68 H -0.0139 0.2062 -0.9521 0.177 Uiso 1 1 calc R U . K 2
H69 H -0.0442 0.1917 -0.9352 0.177 Uiso 1 1 calc R U . K 2
H70 H -0.0461 0.2186 -0.9603 0.177 Uiso 1 1 calc R U . K 2
O43 O -0.0540(5) 0.1326(3) -1.3050(15) 0.072(5) Uiso 0.4 1 d D . P G 3
O44 O -0.0453(2) 0.13096(17) -1.2673(9) 0.056(3) Uiso 0.6 1 d D . P G 1
O46 O -0.0360(2) 0.1991(2) -1.0819(8) 0.115(4) Uani 1 1 d . . . . .
C59 C -0.2545(8) 0.2648(6) -1.389(2) 0.123(11) Uiso 0.5 1 d D . P . .

loop_
_atom_site_aniso_label
_atom_site_aniso_U_11
_atom_site_aniso_U_22
_atom_site_aniso_U_33
_atom_site_aniso_U_23
_atom_site_aniso_U_13
_atom_site_aniso_U_12
Pd1 0.0511(3) 0.0325(3) 0.0507(4) 0.0018(3) 0.0054(3) 0.0039(2)
Pd2 0.0437(3) 0.0333(3) 0.0542(4) 0.0053(3) 0.0016(3) 0.0048(2)
Pd3 0.0445(3) 0.0293(3) 0.0444(3) -0.0019(2) -0.0017(2) -0.0019(2)
Pd4 0.0437(3) 0.0282(3) 0.0458(3) -0.0055(2) 0.0078(2) -0.0022(2)
Pd5 0.0515(3) 0.0293(3) 0.0465(3) 0.0005(2) 0.0126(3) -0.0010(2)
Pd6 0.0514(3) 0.0304(3) 0.0425(3) 0.0036(2) 0.0113(3) -0.0010(2)
Pd7 0.0473(3) 0.0327(3) 0.0406(3) -0.0006(2) 0.0045(2) -0.0018(2)
Pd8 0.0456(3) 0.0273(3) 0.0481(3) -0.0022(2) 0.0057(2) -0.0020(2)
S1 0.0510(11) 0.0429(12) 0.0593(13) 0.0080(9) 0.0052(9) 0.0083(9)
S2 0.0488(11) 0.0408(12) 0.0602(12) 0.0081(9) 0.0049(10) 0.0041(9)
S3 0.0458(10) 0.0349(10) 0.0546(11) 0.0030(8) -0.0066(9) -0.0006(8)
S4 0.0450(10) 0.0305(10) 0.0628(13) -0.0006(9) -0.0101(9) 0.0005(8)
S5 0.0417(9) 0.0381(10) 0.0507(11) -0.0108(8) 0.0083(8) -0.0023(8)
S6 0.0458(10) 0.0331(10) 0.0518(11) -0.0059(8) 0.0057(8) -0.0036(8)
S7 0.0471(10) 0.0376(11) 0.0458(10) -0.0071(8) 0.0079(8) -0.0039(8)
S8 0.0531(11) 0.0346(10) 0.0506(11) -0.0049(8) 0.0101(9) 0.0035(8)
S9 0.0556(11) 0.0359(10) 0.0503(11) 0.0048(8) 0.0134(9) -0.0048(9)
S10 0.0527(11) 0.0426(12) 0.0561(12) 0.0139(9) 0.0174(10) 0.0069(9)
S11 0.0491(10) 0.0367(10) 0.0467(10) 0.0059(8) 0.0084(8) -0.0034(8)
S12 0.0541(11) 0.0321(10) 0.0532(12) 0.0060(8) 0.0151(9) -0.0005(8)
C1 0.052(5) 0.056(6) 0.104(9) 0.021(6) -0.009(5) -0.006(4)
C2 0.047(5) 0.051(6) 0.065(6) -0.004(4) 0.008(4) -0.003(4)
C3 0.090(9) 0.106(10) 0.082(8) 0.004(7) -0.030(7) 0.025(7)
C4 0.061(5) 0.049(5) 0.062(5) 0.005(4) 0.004(4) -0.004(4)
C5 0.070(6) 0.095(9) 0.061(6) -0.021(6) 0.000(5) 0.000(6)
C6 0.074(8) 0.169(14) 0.059(7) 0.009(8) -0.004(6) -0.001(9)
C7 0.058(5) 0.057(5) 0.048(5) -0.006(4) 0.000(4) 0.007(4)
C8 0.058(5) 0.054(5) 0.046(4) -0.003(4) 0.001(4) 0.016(4)
C9 0.117(10) 0.034(5) 0.088(8) -0.011(5) -0.007(7) 0.008(5)
C10 0.042(4) 0.046(5) 0.095(7) 0.003(5) 0.008(5) 0.005(4)
C11 0.050(5) 0.043(5) 0.089(7) -0.013(5) -0.014(5) 0.008(4)
C12 0.061(6) 0.055(6) 0.137(11) -0.012(7) -0.015(7) 0.020(5)
C13 0.058(5) 0.045(5) 0.075(6) -0.011(4) 0.007(5) 0.004(4)
C14 0.046(5) 0.056(6) 0.111(10) -0.006(6) 0.010(6) 0.002(4)
C17 0.055(5) 0.042(5) 0.050(5) 0.000(4) 0.013(4) 0.002(4)
C18 0.055(5) 0.053(6) 0.073(6) 0.008(4) 0.020(5) 0.019(4)
C19 0.075(7) 0.045(6) 0.148(13) 0.000(7) 0.003(8) 0.006(5)
C20 0.067(6) 0.041(5) 0.054(5) -0.010(4) 0.014(4) -0.012(4)
C21 0.056(5) 0.035(4) 0.055(5) 0.000(4) 0.005(4) -0.006(4)
C23 0.048(5) 0.072(7) 0.073(6) -0.022(5) 0.009(5) 0.000(4)
C24 0.058(6) 0.064(6) 0.070(6) -0.010(5) 0.006(5) 0.003(5)
C25 0.059(7) 0.125(11) 0.111(11) -0.004(9) 0.035(7) 0.001(7)
C26 0.059(5) 0.049(5) 0.070(6) 0.017(4) 0.018(5) 0.007(4)
C27 0.044(4) 0.056(6) 0.066(6) 0.005(4) 0.014(4) 0.003(4)
C28 0.059(6) 0.069(7) 0.091(8) 0.010(6) 0.034(6) -0.004(5)
C29 0.080(7) 0.047(5) 0.078(7) 0.016(5) 0.023(6) 0.011(5)
C30 0.087(7) 0.043(5) 0.094(8) -0.003(5) 0.033(7) 0.000(5)
C32 0.058(5) 0.051(5) 0.049(5) 0.003(4) 0.000(4) -0.010(4)
C33 0.058(5) 0.069(6) 0.052(5) -0.004(5) 0.013(4) -0.012(5)
C34 0.133(11) 0.064(7) 0.072(7) -0.021(6) 0.029(7) -0.031(7)
C35 0.066(6) 0.049(5) 0.070(6) 0.006(5) 0.001(5) -0.002(4)
C36 0.060(6) 0.058(6) 0.090(8) 0.003(5) -0.001(5) 0.005(5)
C44 0.053(5) 0.047(5) 0.047(4) -0.010(4) 0.002(4) -0.007(4)
C45 0.072(6) 0.044(5) 0.065(6) -0.003(4) 0.009(5) -0.023(5)
C47 0.069(6) 0.037(5) 0.067(6) -0.006(4) 0.000(5) -0.001(4)
C48 0.077(7) 0.036(5) 0.069(6) 0.003(4) 0.001(5) 0.009(4)
C49 0.140(13) 0.087(9) 0.101(10) -0.008(8) -0.058(10) 0.004(9)
C50 0.053(5) 0.046(5) 0.065(6) -0.008(4) 0.001(4) 0.003(4)
C51 0.045(4) 0.044(5) 0.079(6) -0.017(5) 0.012(4) -0.003(4)
C52 0.063(6) 0.093(8) 0.075(7) -0.016(6) -0.005(5) -0.006(6)
O1 0.067(4) 0.053(4) 0.097(6) -0.005(4) -0.005(4) 0.008(3)
O2 0.061(4) 0.065(4) 0.083(5) -0.004(4) -0.004(4) 0.006(3)
O4 0.091(6) 0.085(6) 0.094(6) 0.015(5) -0.021(5) 0.012(5)
O5 0.064(4) 0.060(5) 0.141(8) -0.014(5) -0.016(5) 0.023(4)
O6 0.063(4) 0.034(3) 0.077(4) 0.001(3) -0.006(3) 0.005(3)
O8 0.048(3) 0.054(4) 0.103(5) 0.001(4) 0.006(4) 0.009(3)
O9 0.069(5) 0.091(6) 0.092(6) 0.020(5) 0.032(4) 0.028(4)
O10 0.079(5) 0.078(5) 0.091(6) -0.018(4) -0.018(4) 0.026(4)
O12 0.064(4) 0.041(4) 0.111(6) -0.004(4) 0.016(4) 0.005(3)
O13 0.078(5) 0.074(5) 0.052(4) -0.002(3) -0.005(3) -0.016(4)
O14 0.058(4) 0.073(5) 0.079(5) 0.011(4) 0.017(3) 0.009(3)
O15 0.093(6) 0.058(4) 0.098(6) -0.014(4) 0.039(5) 0.016(4)
O16 0.051(4) 0.094(6) 0.112(7) 0.003(5) 0.027(4) 0.004(4)
O17 0.068(4) 0.047(4) 0.078(5) -0.004(3) 0.021(3) -0.017(3)
O18 0.053(3) 0.051(4) 0.083(5) 0.007(3) 0.017(3) -0.001(3)
O21 0.071(5) 0.087(6) 0.128(8) 0.016(5) 0.006(5) -0.033(4)
O22 0.098(6) 0.055(4) 0.063(4) -0.011(3) 0.022(4) -0.026(4)
O29 0.060(4) 0.064(5) 0.118(7) -0.003(4) -0.009(4) -0.022(4)
O30 0.118(7) 0.039(4) 0.104(6) -0.008(4) -0.009(5) -0.006(4)
O31 0.117(7) 0.061(5) 0.073(5) 0.010(4) 0.029(5) 0.022(4)
O32 0.095(6) 0.070(5) 0.068(4) 0.013(4) -0.017(4) -0.010(4)
O33 0.059(4) 0.055(4) 0.078(4) -0.005(3) 0.010(3) -0.012(3)
O34 0.051(3) 0.058(4) 0.076(4) -0.006(3) -0.005(3) 0.002(3)
S15 0.0438(10) 0.0358(10) 0.0541(12) -0.0086(8) 0.0015(8) 0.0000(8)
S16 0.0519(11) 0.0349(11) 0.0518(11) -0.0005(9) 0.0063(9) 0.0033(8)
S17 0.0508(11) 0.0304(10) 0.0535(11) -0.0038(8) 0.0056(9) -0.0025(8)
C58 0.126(13) 0.138(14) 0.090(10) -0.016(9) 0.013(9) -0.059(11)
O46 0.087(7) 0.154(10) 0.105(7) 0.002(7) -0.021(6) -0.045(6)

loop_
_atom_type_symbol
_atom_type_description
_atom_type_scat_dispersion_real
_atom_type_scat_dispersion_imag
_atom_type_scat_source
Pd Pd -0.9988 1.0072 'International Tables Vol C Tables 4.2.6.8 and 6.1.1.4'
S S 0.1246 0.1234 'International Tables Vol C Tables 4.2.6.8 and 6.1.1.4'
C C 0.0033 0.0016 'International Tables Vol C Tables 4.2.6.8 and 6.1.1.4'
H H 0.0000 0.0000 'International Tables Vol C Tables 4.2.6.8 and 6.1.1.4'
O O 0.0106 0.0060 'International Tables Vol C Tables 4.2.6.8 and 6.1.1.4'

loop_
_geom_angle_atom_site_label_1
_geom_angle_atom_site_label_2
_geom_angle_atom_site_label_3
_geom_angle
_geom_angle_site_symmetry_1
_geom_angle_site_symmetry_3
S2 Pd1 S1 82.15(8) . .
S2 Pd1 S17 97.66(8) . .
S1 Pd1 S17 174.93(8) . .
S2 Pd1 S16 168.83(8) . .
S1 Pd1 S16 98.12(8) . .
S17 Pd1 S16 83.06(8) . .
S2 Pd1 Pd8 126.31(6) . .
S1 Pd1 Pd8 136.46(7) . .
S17 Pd1 Pd8 47.26(5) . .
S16 Pd1 Pd8 47.32(5) . .
S1 Pd2 S4 172.49(9) . .
S1 Pd2 S3 97.58(8) . .
S4 Pd2 S3 82.49(8) . .
S1 Pd2 S2 81.65(8) . .
S4 Pd2 S2 99.21(8) . .
S3 Pd2 S2 172.85(9) . .
S1 Pd2 Pd3 137.99(6) . .
S4 Pd2 Pd3 45.57(5) . .
S3 Pd2 Pd3 45.54(5) . .
S2 Pd2 Pd3 132.05(6) . .
S6 Pd3 S3 174.89(8) . .
S6 Pd3 S4 96.30(7) . .
S3 Pd3 S4 82.68(7) . .
S6 Pd3 S5 82.95(7) . .
S3 Pd3 S5 98.35(7) . .
S4 Pd3 S5 176.88(8) . .
S6 Pd3 Pd2 130.56(6) . .
S3 Pd3 Pd2 45.92(5) . .
S4 Pd3 Pd2 45.42(5) . .
S5 Pd3 Pd2 136.94(6) . .
S6 Pd3 Pd4 45.78(5) . .
S3 Pd3 Pd4 132.71(6) . .
S4 Pd3 Pd4 135.42(6) . .
S5 Pd3 Pd4 45.36(5) . .
Pd2 Pd3 Pd4 136.42(3) . .
S5 Pd4 S8 177.71(8) . .
S5 Pd4 S6 82.96(7) . .
S8 Pd4 S6 96.94(8) . .
S5 Pd4 S7 97.20(7) . .
S8 Pd4 S7 83.13(8) . .
S6 Pd4 S7 174.47(8) . .
S5 Pd4 Pd5 135.01(6) . .
S8 Pd4 Pd5 46.47(6) . .
S6 Pd4 Pd5 130.34(6) . .
S7 Pd4 Pd5 46.58(5) . .
S5 Pd4 Pd3 45.79(5) . .
S8 Pd4 Pd3 135.23(6) . .
S6 Pd4 Pd3 45.37(5) . .
S7 Pd4 Pd3 131.83(6) . .
Pd5 Pd4 Pd3 133.85(3) . .
S9 Pd5 S8 176.40(8) . .
S9 Pd5 S10 82.62(8) . .
S8 Pd5 S10 97.09(8) . .
S9 Pd5 S7 97.84(7) . .
S8 Pd5 S7 83.03(8) . .
S10 Pd5 S7 170.68(8) . .
S9 Pd5 Pd4 136.27(6) . .
S8 Pd5 Pd4 46.31(5) . .
S10 Pd5 Pd4 128.07(7) . .
S7 Pd5 Pd4 46.62(5) . .
S9 Pd5 Pd6 45.74(5) . .
S8 Pd5 Pd6 135.81(6) . .
S10 Pd5 Pd6 45.96(6) . .
S7 Pd5 Pd6 129.16(6) . .
Pd4 Pd5 Pd6 131.29(2) . .
S12 Pd6 S9 172.12(8) . .
S12 Pd6 S10 97.69(8) . .
S9 Pd6 S10 82.73(8) . .
S12 Pd6 S11 83.17(8) . .
S9 Pd6 S11 97.61(8) . .
S10 Pd6 S11 171.37(9) . .
S12 Pd6 Pd5 138.35(6) . .
S9 Pd6 Pd5 45.79(6) . .
S10 Pd6 Pd5 46.03(5) . .
S11 Pd6 Pd5 129.40(5) . .
S14 Pd7 S12 176.70(15) . .
S14 Pd7 S15 85.28(14) . .
S12 Pd7 S15 96.92(8) . .
S14 Pd7 S11 94.37(14) . .
S12 Pd7 S11 83.11(8) . .
S15 Pd7 S11 171.89(8) . .
S12 Pd7 S13 172.00(14) . .
S15 Pd7 S13 82.11(12) . .
S11 Pd7 S13 98.98(12) . .
S14 Pd8 S17 176.72(14) . .
S14 Pd8 S16 93.50(14) . .
S17 Pd8 S16 83.28(8) . .
S14 Pd8 S15 85.35(14) . .
S17 Pd8 S15 97.77(7) . .
S16 Pd8 S15 172.74(8) . .
S17 Pd8 S13 170.46(14) . .
S16 Pd8 S13 97.85(12) . .
S15 Pd8 S13 82.31(12) . .
S14 Pd8 Pd1 129.63(14) . .
S17 Pd8 Pd1 47.38(5) . .
S16 Pd8 Pd1 47.48(6) . .
S15 Pd8 Pd1 128.98(6) . .
S13 Pd8 Pd1 138.63(12) . .
C1 S1 Pd2 107.9(3) . .
C1 S1 Pd1 109.9(4) . .
Pd2 S1 Pd1 90.34(8) . .
C4 S2 Pd1 103.6(3) . .
C4 S2 Pd2 105.5(3) . .
Pd1 S2 Pd2 89.74(8) . .
C7 S3 Pd3 103.3(3) . .
C7 S3 Pd2 103.9(3) . .
Pd3 S3 Pd2 88.54(7) . .
C10 S4 Pd2 107.9(4) . .
C10 S4 Pd3 107.5(3) . .
Pd2 S4 Pd3 89.01(7) . .
C13 S5 Pd4 108.0(3) . .
C13 S5 Pd3 109.6(3) . .
Pd4 S5 Pd3 88.84(7) . .
C17 S6 Pd3 103.3(3) . .
C17 S6 Pd4 105.4(3) . .
Pd3 S6 Pd4 88.86(8) . .
C20 S7 Pd5 105.5(3) . .
C20 S7 Pd4 104.9(3) . .
Pd5 S7 Pd4 86.80(7) . .
C23 S8 Pd4 106.4(3) . .
C23 S8 Pd5 108.0(4) . .
Pd4 S8 Pd5 87.22(8) . .
C26 S9 Pd6 107.9(3) . .
C26 S9 Pd5 111.2(4) . .
Pd6 S9 Pd5 88.47(8) . .
C29 S10 Pd6 107.0(4) . .
C29 S10 Pd5 106.4(3) . .
Pd6 S10 Pd5 88.01(7) . .
C32 S11 Pd7 106.9(3) . .
C32 S11 Pd6 104.4(3) . .
Pd7 S11 Pd6 88.62(8) . .
C35 S12 Pd6 110.2(3) . .
C35 S12 Pd7 112.1(3) . .
Pd6 S12 Pd7 89.71(7) . .
C41 S13 Pd8 110.2(5) . .
C41 S13 Pd7 110.9(6) . .
Pd8 S13 Pd7 87.56(15) . .
C2 C1 S1 111.7(7) . .
O1 C2 O2 123.8(9) . .
O1 C2 C1 126.1(8) . .
O2 C2 C1 110.1(8) . .
C5 C4 S2 112.2(7) . .
O37 C5 O4 116.0(16) . .
O3 C5 O4 129.4(13) . .
O37 C5 C4 120.7(15) . .
O3 C5 C4 115.4(13) . .
O4 C5 C4 113.8(8) . .
C8 C7 S3 107.7(6) . .
O5 C8 O6 123.7(8) . .
O5 C8 C7 123.5(8) . .
O6 C8 C7 112.5(7) . .
C11 C10 S4 110.6(8) . .
O38 C11 O8 124.0(13) . .
O7 C11 O8 124.9(10) . .
O38 C11 C10 120.0(12) . .
O7 C11 C10 124.1(10) . .
O8 C11 C10 109.9(8) . .
C14 C13 S5 112.3(8) . .
O9 C14 O10 123.9(9) . .
O9 C14 C13 120.3(11) . .
O10 C14 C13 115.7(11) . .
C18 C17 S6 108.8(6) . .
O41 C18 O12 115.1(14) . .
O42 C18 O12 124.4(9) . .
O41 C18 C17 124.5(14) . .
O42 C18 C17 123.5(9) . .
O12 C18 C17 111.5(7) . .
C21 C20 S7 111.4(6) . .
O13 C21 O14 124.5(8) . .
O13 C21 C20 125.0(8) . .
O14 C21 C20 110.5(7) . .
C24 C23 S8 112.2(7) . .
O15 C24 O16 124.6(9) . .
O15 C24 C23 126.1(9) . .
O16 C24 C23 109.2(8) . .
C27 C26 S9 113.1(6) . .
O17 C27 O18 125.3(7) . .
O17 C27 C26 125.3(8) . .
O18 C27 C26 109.3(7) . .
C30 C29 S10 111.9(7) . .
O43 C30 O35 124.3(15) . .
O44 C30 O36 125.1(11) . .
O43 C30 C29 126.4(13) . .
O44 C30 C29 126.0(10) . .
O35 C30 C29 108.9(10) . .
O36 C30 C29 108.9(9) . .
C33 C32 S11 109.0(6) . .
O21 C33 O22 125.3(9) . .
O21 C33 C32 123.4(10) . .
O22 C33 C32 111.3(8) . .
C36 C35 S12 118.3(8) . .
O39 C36 O46 114.8(15) . .
O40 C36 O46 121.1(13) . .
O39 C36 C35 126.8(14) . .
O40 C36 C35 123.7(13) . .
O46 C36 C35 113.1(9) . .
C39 C38 S14 115.9(14) . .
O25 C39 O26 110.4(16) . .
O25 C39 C38 127.5(17) . .
O26 C39 C38 121.0(16) . .
C42 C41 S13 108.6(14) . .
O28 C42 O27 121.3(18) . .
O28 C42 C41 124(2) . .
O27 C42 C41 115(2) . .
O28 C42 C59 44.0(13) . 14_455
O27 C42 C59 78.1(15) . 14_455
C41 C42 C59 167(2) . 14_455
O28 C42 O27 81.0(14) . 14_455
O27 C42 O27 58.6(16) . 14_455
C41 C42 O27 135.3(18) . 14_455
C59 C42 O27 46.4(8) 14_455 14_455
C45 C44 S15 107.1(6) . .
O29 C45 O30 125.3(9) . .
O29 C45 C44 123.8(9) . .
O30 C45 C44 110.9(8) . .
C48 C47 S16 110.9(6) . .
O31 C48 O32 125.6(10) . .
O31 C48 C47 123.3(9) . .
O32 C48 C47 111.1(8) . .
C51 C50 S17 114.7(6) . .
O33 C51 O34 123.4(9) . .
O33 C51 C50 124.4(9) . .
O34 C51 C50 112.1(7) . .
C2 O2 C3 116.6(9) . .
C5 O4 C6 120.8(11) . .
C8 O6 C9 115.7(8) . .
C11 O8 C12 114.9(9) . .
C14 O9 C16 109.5(15) . .
C14 O10 C15 115.4(13) . .
C18 O12 C19 118.2(8) . .
C21 O14 C57 122.3(10) . .
C21 O14 C56 106.1(16) . .
C24 O16 C25 115.5(9) . .
C27 O18 C28 116.4(7) . .
C33 O22 C34 114.7(9) . .
C39 O26 C40 118.1(18) . .
C42 O27 C59 114(2) . .
C42 O27 O27 77.8(17) . 14_455
C59 O27 O27 79.9(18) . 14_455
C42 O27 C42 121.4(16) . 14_455
C59 O27 C42 63.3(18) . 14_455
O27 O27 C42 43.5(12) 14_455 14_455
C42 O28 C59 95(2) . 14_455
C45 O30 C46 120.7(13) . .
C45 O30 C55 109.7(14) . .
C48 O32 C49 115.5(10) . .
C51 O34 C52 116.9(8) . .
C38 S14 Pd8 107.6(7) . .
C38 S14 Pd7 106.9(7) . .
Pd8 S14 Pd7 91.70(17) . .
C44 S15 Pd7 106.6(3) . .
C44 S15 Pd8 103.2(3) . .
Pd7 S15 Pd8 88.89(7) . .
C47 S16 Pd8 106.3(3) . .
C47 S16 Pd1 109.0(3) . .
Pd8 S16 Pd1 85.20(8) . .
C50 S17 Pd8 108.1(3) . .
C50 S17 Pd1 110.0(3) . .
Pd8 S17 Pd1 85.36(7) . .
C30 O35 C54 116.3(17) . .
C30 O36 C53 115.8(12) . .
C36 O46 C58 117.8(12) . .
O28 C59 O27 99(2) 14_455 .
O28 C59 C59 117(4) 14_455 14_455
O27 C59 C59 76(2) . 14_455
O28 C59 C42 41.1(15) 14_455 14_455
O27 C59 C42 70.3(17) . 14_455
C59 C59 C42 82(2) 14_455 14_455

loop_
_geom_bond_atom_site_label_1
_geom_bond_atom_site_label_2
_geom_bond_distance
_geom_bond_site_symmetry_2
Pd1 S2 2.306(2) .
Pd1 S1 2.312(2) .
Pd1 S17 2.318(2) .
Pd1 S16 2.322(2) .
Pd1 Pd8 3.1398(9) .
Pd2 S1 2.305(2) .
Pd2 S4 2.312(2) .
Pd2 S3 2.333(2) .
Pd2 S2 2.335(2) .
Pd2 Pd3 3.2462(9) .
Pd3 S6 2.312(2) .
Pd3 S3 2.318(2) .
Pd3 S4 2.319(2) .
Pd3 S5 2.329(2) .
Pd3 Pd4 3.2480(8) .
Pd4 S5 2.3117(19) .
Pd4 S8 2.318(2) .
Pd4 S6 2.328(2) .
Pd4 S7 2.330(2) .
Pd4 Pd5 3.2013(9) .
Pd5 S9 2.318(2) .
Pd5 S8 2.324(2) .
Pd5 S10 2.328(2) .
Pd5 S7 2.329(2) .
Pd5 Pd6 3.2327(9) .
Pd6 S12 2.309(2) .
Pd6 S9 2.316(2) .
Pd6 S10 2.325(2) .
Pd6 S11 2.334(2) .
Pd7 S14 2.280(5) .
Pd7 S12 2.313(2) .
Pd7 S15 2.321(2) .
Pd7 S11 2.333(2) .
Pd7 S13 2.367(4) .
Pd8 S14 2.264(5) .
Pd8 S17 2.314(2) .
Pd8 S16 2.316(2) .
Pd8 S15 2.334(2) .
Pd8 S13 2.345(4) .
S1 C1 1.793(10) .
S2 C4 1.838(10) .
S3 C7 1.821(9) .
S4 C10 1.808(10) .
S5 C13 1.825(10) .
S6 C17 1.826(9) .
S7 C20 1.814(9) .
S8 C23 1.840(10) .
S9 C26 1.807(9) .
S10 C29 1.804(11) .
S11 C32 1.807(9) .
S12 C35 1.812(11) .
S13 C41 1.837(18) .
C1 C2 1.483(13) .
C2 O1 1.202(8) .
C2 O2 1.333(9) .
C3 O2 1.463(10) .
C4 C5 1.482(14) .
C5 O37 1.204(10) .
C5 O3 1.243(10) .
C5 O4 1.330(10) .
C6 O4 1.447(10) .
C7 C8 1.505(12) .
C8 O5 1.211(8) .
C8 O6 1.319(8) .
C9 O6 1.446(9) .
C10 C11 1.521(13) .
C11 O38 1.201(10) .
C11 O7 1.240(9) .
C11 O8 1.318(9) .
C12 O8 1.459(9) .
C13 C14 1.497(9) .
C14 O9 1.262(14) .
C14 O10 1.271(13) .
C15 O10 1.443(12) .
C16 O9 1.430(12) .
C17 C18 1.491(11) .
C18 O41 1.214(11) .
C18 O42 1.228(9) .
C18 O12 1.320(9) .
C19 O12 1.453(10) .
C20 C21 1.502(9) .
C21 O13 1.201(8) .
C21 O14 1.325(8) .
C23 C24 1.479(13) .
C24 O15 1.206(8) .
C24 O16 1.331(9) .
C25 O16 1.444(10) .
C26 C27 1.500(9) .
C27 O17 1.198(8) .
C27 O18 1.323(8) .
C28 O18 1.452(9) .
C29 C30 1.485(14) .
C30 O43 1.217(10) .
C30 O44 1.230(9) .
C30 O35 1.308(11) .
C30 O36 1.353(10) .
C32 C33 1.512(9) .
C33 O21 1.172(12) .
C33 O22 1.339(12) .
C34 O22 1.446(10) .
C35 C36 1.449(16) .
C36 O39 1.204(10) .
C36 O40 1.235(10) .
C36 O46 1.327(14) .
C38 C39 1.489(11) .
C38 S14 1.86(2) .
C39 O25 1.200(11) .
C39 O26 1.297(11) .
C40 O26 1.437(12) .
C41 C42 1.493(12) .
C42 O28 1.18(2) .
C42 O27 1.34(3) .
C42 C59 1.80(4) 14_455
C42 O27 1.90(3) 14_455
C44 C45 1.516(12) .
C44 S15 1.827(9) .
C45 O29 1.202(9) .
C45 O30 1.314(13) .
C46 O30 1.456(12) .
C47 C48 1.479(14) .
C47 S16 1.808(9) .
C48 O31 1.206(9) .
C48 O32 1.329(9) .
C49 O32 1.444(10) .
C50 C51 1.488(13) .
C50 S17 1.793(9) .
C51 O33 1.211(8) .
C51 O34 1.310(11) .
C52 O34 1.445(9) .
O14 C57 1.438(11) .
O14 C56 1.460(13) .
O27 C59 1.458(13) .
O27 O27 1.66(4) 14_455
O27 C42 1.89(3) 14_455
O28 C59 1.25(4) 14_455
O30 C55 1.465(12) .
O35 C54 1.457(13) .
O36 C53 1.467(12) .
C58 O46 1.466(18) .
C59 O28 1.25(4) 14_455
C59 C59 1.76(7) 14_455
C59 C42 1.80(4) 14_455
